data_2006958
loop_
_publ_author_name
'Paix\~ao, J. A.'
'Andrade, L. C. R.'
'de Almeida, M. J.'
'Tavares da Silva, E. J.'
'S\'a e Melo, M. L.'
'Campos Neves, A. S.'

_publ_section_title
;
 4-Hydroxy-17a-oxa-17a-homoandrost-4-ene-3,17-dione
;
_journal_issue 1
_journal_name_full 'Acta Crystallographica Section C'
_journal_page_first 92
_journal_page_last 93
_journal_paper_doi 10.1107/S0108270197012316
_journal_volume 54
_journal_year 1998
_chemical_formula_moiety 'C19 H26 O4'
_chemical_formula_structural 'C19 H26 O4'
_chemical_formula_sum 'C19 H26 O4'
_chemical_formula_weight 318.40
_chemical_melting_point 226.0(10)
_chemical_name_systematic
;
 4-Hydroxy-D-homo-17a-oxaandrost-4-ene-3,17-dione
;
_space_group_IT_number 19
_symmetry_cell_setting orthorhombic
_symmetry_space_group_name_Hall 'P 2ac 2ab'
_symmetry_space_group_name_H-M 'P 21 21 21'
_audit_creation_method SHELXL-97
_cell_angle_alpha 90.00
_cell_angle_beta 90.00
_cell_angle_gamma 90.00
_cell_formula_units_Z 4
_cell_length_a 7.433(3)
_cell_length_b 12.128(5)
_cell_length_c 17.826(4)
_cell_measurement_reflns_used 25
_cell_measurement_temperature 293(2)
_cell_measurement_theta_max 16
_cell_measurement_theta_min 8
_cell_volume 1607.0(10)
_computing_cell_refinement 'CAD-4 Software'
_computing_data_collection 'CAD-4 Software (Enraf Nonius, 1989)'
_computing_data_reduction 'SDP-Plus (Frenz, 1985)'
_computing_molecular_graphics 'ORTEPII (Johnson, 1976)'
_computing_publication_material SHELXL97
_computing_structure_refinement 'SHELXL97 (Sheldrick, 1997)'
_computing_structure_solution 'MULTAN11/82 (Main et al., 1982)'
_diffrn_ambient_temperature 293(2)
_diffrn_measured_fraction_theta_full 0.988
_diffrn_measured_fraction_theta_max 0.988
_diffrn_measurement_device_type 'Enraf-Nonius CAD-4'
_diffrn_measurement_method 'profile data from \w--2\q'
_diffrn_radiation_monochromator 'equatorial mounted graphite'
_diffrn_radiation_source 'fine-focus sealed tube'
_diffrn_radiation_type MoK\a
_diffrn_radiation_wavelength 0.71073
_diffrn_reflns_av_R_equivalents 0.040
_diffrn_reflns_av_sigmaI/netI 0.0447
_diffrn_reflns_limit_h_max 8
_diffrn_reflns_limit_h_min -7
_diffrn_reflns_limit_k_max 14
_diffrn_reflns_limit_k_min -14
_diffrn_reflns_limit_l_max 21
_diffrn_reflns_limit_l_min -21
_diffrn_reflns_number 7285
_diffrn_reflns_theta_full 25.0
_diffrn_reflns_theta_max 25.0
_diffrn_reflns_theta_min 5.16
_diffrn_standards_decay_% 1.3
_diffrn_standards_interval_count 300
_diffrn_standards_number 3
_exptl_absorpt_coefficient_mu 0.091
_exptl_absorpt_correction_type none
_exptl_crystal_colour transparent
_exptl_crystal_density_diffrn 1.316
_exptl_crystal_density_method 'not measured'
_exptl_crystal_description prismatic
_exptl_crystal_F_000 688
_exptl_crystal_size_max 0.49
_exptl_crystal_size_mid 0.24
_exptl_crystal_size_min 0.24
_refine_diff_density_max 0.125
_refine_diff_density_min -0.113
_refine_ls_extinction_method none
_refine_ls_goodness_of_fit_all 1.043
_refine_ls_goodness_of_fit_ref 1.043
_refine_ls_hydrogen_treatment 'H atoms treated by a mixture of independent and constrained refinement'
_refine_ls_matrix_type full
_refine_ls_number_parameters 204
_refine_ls_number_reflns 2784
_refine_ls_number_restraints 0
_refine_ls_restrained_S_all 1.043
_refine_ls_R_factor_all 0.064
_refine_ls_R_factor_gt 0.032
_refine_ls_shift/su_max <0.001
_refine_ls_shift/su_mean 0.000
_refine_ls_structure_factor_coef Fsqd
_refine_ls_weighting_details 'w = 1/[\s^2^(Fo^2^)+(0.0289P)^2^+0.2378P] where P = (Fo^2^+2Fc^2^)/3'
_refine_ls_weighting_scheme calc
_refine_ls_wR_factor_all 0.078
_refine_ls_wR_factor_ref 0.078
_reflns_number_gt 2054
_reflns_number_total 2784
_reflns_threshold_expression I>2\s(I)
_cod_data_source_file sk1137.cif
_cod_data_source_block and21
_cod_depositor_comments
;
The following automatic conversions were performed:

'_refine_ls_weighting_scheme' value 'calc w =
1/[\s^2^(Fo^2^)+(0.0289P)^2^+0.2378P] where P = (Fo^2^+2Fc^2^)/3' was
changed to 'calc'. New tag '_refine_ls_weighting_details' was
created. The value of the new tag was set to 'w =
1/[\s^2^(Fo^2^)+(0.0289P)^2^+0.2378P] where P = (Fo^2^+2Fc^2^)/3'.

Automatic conversion script
Id: cif_fix_values 3143 2015-03-26 13:38:13Z robertas 
;
_cod_database_code 2006958

loop_
_symmetry_equiv_pos_as_xyz
'x, y, z'
'-x+1/2, -y, z+1/2'
'-x, y+1/2, -z+1/2'
'x+1/2, -y+1/2, -z'

loop_
_atom_site_label
_atom_site_fract_x
_atom_site_fract_y
_atom_site_fract_z
_atom_site_U_iso_or_equiv
_atom_site_adp_type
_atom_site_calc_flag
_atom_site_refinement_flags
_atom_site_occupancy
_atom_site_disorder_assembly
_atom_site_disorder_group
_atom_site_type_symbol
C1 .8515(3) .91328(17) .63341(12) .0505(5) Uani d . 1 . . C
H1A .9758 .8921 .6415 .061 Uiso calc R 1 . . H
H1B .8321 .9180 .5797 .061 Uiso calc R 1 . . H
C2 .8203(3) 1.02584(18) .66780(13) .0574(6) Uani d . 1 . . C
H2A .8500 1.0237 .7208 .069 Uiso calc R 1 . . H
H2B .8982 1.0795 .6438 .069 Uiso calc R 1 . . H
C3 .6291(3) 1.05987(17) .65838(11) .0504(5) Uani d . 1 . . C
C4 .4942(3) .97244(17) .66425(10) .0433(5) Uani d . 1 . . C
C5 .5364(2) .86582(16) .67034(10) .0390(5) Uani d . 1 . . C
C6 .3929(3) .78171(16) .68507(12) .0485(5) Uani d . 1 . . C
H6A .2760 .8161 .6790 .058 Uiso calc R 1 . . H
H6B .4026 .7567 .7366 .058 Uiso calc R 1 . . H
C7 .4052(2) .68285(16) .63320(12) .0461(5) Uani d . 1 . . C
H7A .3703 .7051 .5830 .055 Uiso calc R 1 . . H
H7B .3209 .6270 .6499 .055 Uiso calc R 1 . . H
C8 .5936(2) .63291(15) .63041(10) .0381(4) Uani d . 1 . . C
H8 .6223 .6026 .6800 .046 Uiso calc R 1 . . H
C9 .7313(2) .72265(15) .61155(10) .0375(4) Uani d . 1 . . C
H9 .6976 .7511 .5621 .045 Uiso calc R 1 . . H
C10 .7286(2) .82356(16) .66573(10) .0395(4) Uani d . 1 . . C
C11 .9193(3) .67266(17) .60248(12) .0497(5) Uani d . 1 . . C
H11A 1.0028 .7298 .5871 .060 Uiso calc R 1 . . H
H11B .9596 .6440 .6504 .060 Uiso calc R 1 . . H
C12 .9207(3) .58038(17) .54477(12) .0500(5) Uani d . 1 . . C
H12A .8905 .6103 .4959 .060 Uiso calc R 1 . . H
H12B 1.0407 .5493 .5417 .060 Uiso calc R 1 . . H
C13 .7884(3) .49027(16) .56459(10) .0417(5) Uani d . 1 . . C
C14 .6000(3) .53912(15) .57273(11) .0391(4) Uani d . 1 . . C
H14 .5700 .5721 .5241 .047 Uiso calc R 1 . . H
C15 .4659(3) .44731(17) .58532(13) .0535(6) Uani d . 1 . . C
H15A .3449 .4769 .5823 .064 Uiso calc R 1 . . H
H15B .4825 .4172 .6353 .064 Uiso calc R 1 . . H
C16 .4872(3) .35577(18) .52790(12) .0579(6) Uani d . 1 . . C
H16A .4908 .2862 .5547 .069 Uiso calc R 1 . . H
H16B .3803 .3550 .4967 .069 Uiso calc R 1 . . H
C17 .6475(3) .36045(16) .47730(12) .0485(5) Uani d . 1 . . C
O17A .79120(19) .41875(11) .49786(7) .0504(4) Uani d . 1 . . O
C18 .8498(3) .42101(19) .63044(12) .0610(6) Uani d . 1 . . C
H18A .8478 .4649 .6753 .091 Uiso calc R 1 . . H
H18B .9700 .3952 .6215 .091 Uiso calc R 1 . . H
H18C .7706 .3591 .6363 .091 Uiso calc R 1 . . H
C19 .7920(2) .79139(11) .74503(5) .0544(6) Uani d . 1 . . C
H19A .9127 .7635 .7426 .082 Uiso calc R 1 . . H
H19B .7139 .7356 .7649 .082 Uiso calc R 1 . . H
H19C .7889 .8551 .7770 .082 Uiso calc R 1 . . H
O3 .58300(17) 1.15549(8) .64926(6) .0687(5) Uani d R 1 . . O
O4 .31962(14) 1.00761(10) .66809(5) .0562(4) Uani d R 1 . . O
H4 .3116 1.0693 .6496 .084 Uiso calc R 1 . . H
O17 .6545(2) .31243(13) .41809(9) .0652(4) Uani d . 1 . . O

loop_
_atom_site_aniso_label
_atom_site_aniso_U_11
_atom_site_aniso_U_22
_atom_site_aniso_U_33
_atom_site_aniso_U_12
_atom_site_aniso_U_13
_atom_site_aniso_U_23
C1 .0360(11) .0549(12) .0607(12) -.0058(10) .0044(10) -.0044(11)
C2 .0516(13) .0572(13) .0633(13) -.0097(11) .0014(12) -.0029(12)
C3 .0611(14) .0474(13) .0429(11) -.0016(11) -.0003(10) -.0066(9)
C4 .0436(11) .0488(12) .0374(11) .0033(10) .0009(9) -.0020(9)
C5 .0322(10) .0499(12) .0348(10) -.0007(9) .0014(8) .0002(9)
C6 .0321(11) .0516(12) .0618(13) .0049(10) .0105(10) .0049(10)
C7 .0267(10) .0477(11) .0641(13) -.0020(10) .0045(10) .0002(10)
C8 .0274(9) .0471(10) .0399(10) .0015(9) .0000(8) .0062(9)
C9 .0268(10) .0478(11) .0380(10) .0004(9) -.0012(8) .0028(8)
C10 .0308(9) .0479(11) .0397(10) -.0014(9) .0001(8) .0006(9)
C11 .0259(9) .0596(13) .0636(13) -.0027(10) .0020(9) -.0087(11)
C12 .0313(10) .0611(12) .0576(12) .0033(11) .0055(10) -.0073(11)
C13 .0366(11) .0467(11) .0419(10) .0070(9) -.0022(9) -.0007(9)
C14 .0314(10) .0433(10) .0425(10) .0004(9) -.0033(8) .0075(8)
C15 .0404(13) .0497(13) .0705(14) -.0028(10) .0062(10) .0020(11)
C16 .0607(14) .0496(12) .0634(13) -.0117(11) -.0019(11) .0046(11)
C17 .0528(13) .0400(10) .0525(12) .0039(10) -.0085(10) .0019(10)
O17A .0425(8) .0560(8) .0526(8) .0022(7) -.0012(7) -.0109(7)
C18 .0570(14) .0654(14) .0606(13) .0181(12) -.0122(11) .0019(12)
C19 .0489(12) .0671(14) .0471(12) .0056(11) -.0079(10) -.0061(11)
O3 .0779(11) .0470(9) .0812(11) -.0010(9) -.0029(10) -.0028(8)
O4 .0444(8) .0526(9) .0716(10) .0127(7) .0020(7) .0021(8)
O17 .0639(10) .0665(9) .0653(9) -.0017(8) -.0077(8) -.0199(9)

loop_
_atom_type_symbol
_atom_type_description
_atom_type_scat_dispersion_real
_atom_type_scat_dispersion_imag
_atom_type_scat_source
C C 0.0033 0.0016 'International Tables Vol C Tables 4.2.6.8 and 6.1.1.4'
O O 0.0106 0.0060 'International Tables Vol C Tables 4.2.6.8 and 6.1.1.4'
H H 0.0000 0.0000 'International Tables Vol C Tables 4.2.6.8 and 6.1.1.4'

loop_
_geom_angle_atom_site_label_1
_geom_angle_atom_site_label_2
_geom_angle_atom_site_label_3
_geom_angle
_geom_angle_publ_flag
C2 C1 C10 113.37(17) ?
C2 C1 H1A 108.9 ?
C10 C1 H1A 108.9 ?
C2 C1 H1B 108.9 ?
C10 C1 H1B 108.9 ?
H1A C1 H1B 107.7 ?
C3 C2 C1 110.51(18) ?
C3 C2 H2A 109.5 ?
C1 C2 H2A 109.5 ?
C3 C2 H2B 109.5 ?
C1 C2 H2B 109.5 ?
H2A C2 H2B 108.1 ?
O3 C3 C4 120.4(2) yes
O3 C3 C2 123.14(19) yes
C4 C3 C2 116.44(19) yes
C5 C4 O4 121.41(17) yes
C5 C4 C3 123.12(19) yes
O4 C4 C3 115.35(17) yes
C4 C5 C6 120.40(17) ?
C4 C5 C10 122.89(17) ?
C6 C5 C10 116.67(16) ?
C5 C6 C7 112.85(16) ?
C5 C6 H6A 109.0 ?
C7 C6 H6A 109.0 ?
C5 C6 H6B 109.0 ?
C7 C6 H6B 109.0 ?
H6A C6 H6B 107.8 ?
C6 C7 C8 112.87(16) ?
C6 C7 H7A 109.0 ?
C8 C7 H7A 109.0 ?
C6 C7 H7B 109.0 ?
C8 C7 H7B 109.0 ?
H7A C7 H7B 107.8 ?
C7 C8 C9 109.77(15) ?
C7 C8 C14 110.15(15) ?
C9 C8 C14 111.04(15) ?
C7 C8 H8 108.6 ?
C9 C8 H8 108.6 ?
C14 C8 H8 108.6 ?
C8 C9 C11 110.59(16) ?
C8 C9 C10 114.43(15) ?
C11 C9 C10 112.79(15) ?
C8 C9 H9 106.1 ?
C11 C9 H9 106.1 ?
C10 C9 H9 106.1 ?
C5 C10 C1 109.94(16) ?
C5 C10 C19 108.85(14) ?
C1 C10 C19 110.04(16) ?
C5 C10 C9 108.05(15) ?
C1 C10 C9 108.48(15) ?
C19 C10 C9 111.46(14) ?
C12 C11 C9 111.64(17) ?
C12 C11 H11A 109.3 ?
C9 C11 H11A 109.3 ?
C12 C11 H11B 109.3 ?
C9 C11 H11B 109.3 ?
H11A C11 H11B 108.0 ?
C13 C12 C11 111.70(17) ?
C13 C12 H12A 109.3 ?
C11 C12 H12A 109.3 ?
C13 C12 H12B 109.3 ?
C11 C12 H12B 109.3 ?
H12A C12 H12B 107.9 ?
O17A C13 C12 103.18(15) yes
O17A C13 C18 107.17(15) yes
C12 C13 C18 112.72(18) ?
O17A C13 C14 108.56(15) yes
C12 C13 C14 109.76(15) ?
C18 C13 C14 114.70(17) ?
C15 C14 C13 109.44(15) ?
C15 C14 C8 115.24(16) ?
C13 C14 C8 112.32(15) ?
C15 C14 H14 106.4 ?
C13 C14 H14 106.4 ?
C8 C14 H14 106.4 ?
C14 C15 C16 111.71(17) ?
C14 C15 H15A 109.3 ?
C16 C15 H15A 109.3 ?
C14 C15 H15B 109.3 ?
C16 C15 H15B 109.3 ?
H15A C15 H15B 107.9 ?
C17 C16 C15 117.52(19) ?
C17 C16 H16A 107.9 ?
C15 C16 H16A 107.9 ?
C17 C16 H16B 107.9 ?
C15 C16 H16B 107.9 ?
H16A C16 H16B 107.2 ?
O17 C17 O17A 117.5(2) yes
O17 C17 C16 123.0(2) yes
O17A C17 C16 119.53(18) ?
C17 O17A C13 121.57(16) ?
C13 C18 H18A 109.5 ?
C13 C18 H18B 109.5 ?
H18A C18 H18B 109.5 ?
C13 C18 H18C 109.5 ?
H18A C18 H18C 109.5 ?
H18B C18 H18C 109.5 ?
C10 C19 H19A 109.5 ?
C10 C19 H19B 109.5 ?
H19A C19 H19B 109.5 ?
C10 C19 H19C 109.5 ?
H19A C19 H19C 109.5 ?
H19B C19 H19C 109.5 ?
C4 O4 H4 109.5 ?

loop_
_geom_bond_atom_site_label_1
_geom_bond_atom_site_label_2
_geom_bond_site_symmetry_2
_geom_bond_distance
_geom_bond_publ_flag
C1 C2 . 1.514(3) ?
C1 C10 . 1.533(3) ?
C1 H1A . .9700 ?
C1 H1B . .9700 ?
C2 C3 . 1.489(3) yes
C2 H2A . .9700 ?
C2 H2B . .9700 ?
C3 O3 . 1.220(2) yes
C3 C4 . 1.463(3) yes
C4 C5 . 1.335(3) yes
C4 O4 . 1.367(2) yes
C5 C6 . 1.499(3) ?
C5 C10 . 1.520(3) ?
C6 C7 . 1.517(3) ?
C6 H6A . .9700 ?
C6 H6B . .9700 ?
C7 C8 . 1.526(3) ?
C7 H7A . .9700 ?
C7 H7B . .9700 ?
C8 C9 . 1.531(2) ?
C8 C14 . 1.534(3) ?
C8 H8 . .9800 ?
C9 C11 . 1.532(3) ?
C9 C10 . 1.559(3) yes
C9 H9 . .9800 ?
C10 C19 . 1.540(2) ?
C11 C12 . 1.520(3) ?
C11 H11A . .9700 ?
C11 H11B . .9700 ?
C12 C13 . 1.512(3) ?
C12 H12A . .9700 ?
C12 H12B . .9700 ?
C13 O17A . 1.472(2) ?
C13 C18 . 1.514(3) ?
C13 C14 . 1.528(3) ?
C14 C15 . 1.511(3) ?
C14 H14 . .9800 ?
C15 C16 . 1.518(3) ?
C15 H15A . .9700 ?
C15 H15B . .9700 ?
C16 C17 . 1.495(3) yes
C16 H16A . .9700 ?
C16 H16B . .9700 ?
C17 O17 . 1.207(2) yes
C17 O17A . 1.333(2) yes
C18 H18A . .9600 ?
C18 H18B . .9600 ?
C18 H18C . .9600 ?
C19 H19A . .9600 ?
C19 H19B . .9600 ?
C19 H19C . .9600 ?
O4 H4 . .8200 ?

loop_
_geom_hbond_atom_site_label_D
_geom_hbond_atom_site_label_H
_geom_hbond_atom_site_label_A
_geom_hbond_site_symmetry_A
_geom_hbond_distance_DH
_geom_hbond_distance_HA
_geom_hbond_distance_DA
_geom_hbond_angle_DHA
O4 H4 O3 . 0.82 2.27 2.676(2) 110.9
O4 H4 O17 4_466 0.82 2.21 2.938(2) 148.3

loop_
_geom_torsion_atom_site_label_1
_geom_torsion_atom_site_label_2
_geom_torsion_atom_site_label_3
_geom_torsion_atom_site_label_4
_geom_torsion
C10 C1 C2 C3 -57.0(2)
C1 C2 C3 O3 -146.55(19)
C1 C2 C3 C4 36.4(3)
O3 C3 C4 C5 176.42(18)
C2 C3 C4 C5 -6.4(3)
O3 C3 C4 O4 -7.7(3)
C2 C3 C4 O4 169.45(17)
O4 C4 C5 C6 -2.7(3)
C3 C4 C5 C6 172.89(18)
O4 C4 C5 C10 179.50(15)
C3 C4 C5 C10 -4.9(3)
C4 C5 C6 C7 132.18(19)
C10 C5 C6 C7 -49.9(2)
C5 C6 C7 C8 50.6(2)
C6 C7 C8 C9 -53.2(2)
C6 C7 C8 C14 -175.79(15)
C7 C8 C9 C11 -175.62(16)
C14 C8 C9 C11 -53.6(2)
C7 C8 C9 C10 55.7(2)
C14 C8 C9 C10 177.73(15)
C4 C5 C10 C1 -14.8(3)
C6 C5 C10 C1 167.36(17)
C4 C5 C10 C19 105.8(2)
C6 C5 C10 C19 -72.0(2)
C4 C5 C10 C9 -133.02(18)
C6 C5 C10 C9 49.1(2)
C2 C1 C10 C5 45.5(2)
C2 C1 C10 C19 -74.4(2)
C2 C1 C10 C9 163.45(17)
C8 C9 C10 C5 -52.36(19)
C11 C9 C10 C5 -179.94(16)
C8 C9 C10 C1 -171.51(16)
C11 C9 C10 C1 60.9(2)
C8 C9 C10 C19 67.2(2)
C11 C9 C10 C19 -60.4(2)
C8 C9 C11 C12 54.9(2)
C10 C9 C11 C12 -175.49(15)
C9 C11 C12 C13 -57.2(2)
C11 C12 C13 O17A 172.18(15)
C11 C12 C13 C18 -72.6(2)
C11 C12 C13 C14 56.6(2)
O17A C13 C14 C15 62.6(2)
C12 C13 C14 C15 174.73(16)
C18 C13 C14 C15 -57.2(2)
O17A C13 C14 C8 -168.03(14)
C12 C13 C14 C8 -55.9(2)
C18 C13 C14 C8 72.2(2)
C7 C8 C14 C15 -56.9(2)
C9 C8 C14 C15 -178.68(16)
C7 C8 C14 C13 176.89(16)
C9 C8 C14 C13 55.07(19)
C13 C14 C15 C16 -49.7(2)
C8 C14 C15 C16 -177.43(17)
C14 C15 C16 C17 9.0(3)
C15 C16 C17 O17 -159.2(2)
C15 C16 C17 O17A 21.6(3)
O17 C17 O17A C13 172.88(17)
C16 C17 O17A C13 -7.9(3)
C12 C13 O17A C17 -150.40(16)
C18 C13 O17A C17 90.4(2)
C14 C13 O17A C17 -34.0(2)

loop_
_cod_related_entry_id
_cod_related_entry_database
_cod_related_entry_code
1 ChemSpider 8886022
